data_4132956
loop_
_publ_author_name
'Li, Quan'
'Qian, Hai'
'Shao, Baihao'
'Hughes, Russell P.'
'Aprahamian, Ivan'

_publ_section_title
;
 Building Strain with Large Macrocycles and Using It To Tune the Thermal
 Half-Lives of Hydrazone Photochromes.
;
_journal_issue 37
_journal_name_full 'Journal of the American Chemical Society'
_journal_page_first 11829
_journal_page_last 11835
_journal_paper_doi 10.1021/jacs.8b07612
_journal_volume 140
_journal_year 2018
_chemical_formula_moiety 'C21 H22 N2 O4'
_chemical_formula_sum 'C21 H22 N2 O4'
_chemical_formula_weight 366.40
_space_group_crystal_system monoclinic
_space_group_IT_number 14
_space_group_name_Hall '-P 2yn'
_space_group_name_H-M_alt 'P 1 21/n 1'
_atom_sites_solution_hydrogens mixed
_atom_sites_solution_primary iterative
_audit_creation_date 2017-03-08
_audit_creation_method
;
Olex2 1.2-alpha
(compiled 2017.03.02 svn.r3394 for OlexSys, GUI svn.r5324)
;
_cell_angle_alpha 90
_cell_angle_beta 97.6635(19)
_cell_angle_gamma 90
_cell_formula_units_Z 4
_cell_length_a 10.4958(17)
_cell_length_b 9.1991(15)
_cell_length_c 19.482(3)
_cell_measurement_reflns_used 7061
_cell_measurement_temperature 173(2)
_cell_measurement_theta_max 25.35
_cell_measurement_theta_min 2.34
_cell_volume 1864.2(5)
_computing_cell_refinement 'SAINT v8.34A (Bruker, 2013)'
_computing_data_collection 'COSMO (BRUKER, V1.61, 2009)'
_computing_data_reduction 'SAINT v8.34A (Bruker, 2013)'
_computing_molecular_graphics 'Olex2 (Dolomanov et al., 2009)'
_computing_publication_material 'Olex2 (Dolomanov et al., 2009)'
_computing_structure_refinement 'XL (Sheldrick, 2008)'
_computing_structure_solution 'olex2.solve (Bourhis et al., 2015)'
_diffrn_ambient_temperature 173(2)
_diffrn_detector_area_resol_mean 8.36
_diffrn_measured_fraction_theta_full 1.000
_diffrn_measured_fraction_theta_max 0.998
_diffrn_measurement_device_type 'Bruker APEX-II CCD'
_diffrn_measurement_method \w
_diffrn_radiation_monochromator graphite
_diffrn_radiation_type MoK\a
_diffrn_radiation_wavelength 0.71073
_diffrn_reflns_av_R_equivalents 0.0412
_diffrn_reflns_av_unetI/netI 0.0317
_diffrn_reflns_Laue_measured_fraction_full 1.000
_diffrn_reflns_Laue_measured_fraction_max 0.998
_diffrn_reflns_limit_h_max 12
_diffrn_reflns_limit_h_min -11
_diffrn_reflns_limit_k_max 11
_diffrn_reflns_limit_k_min -11
_diffrn_reflns_limit_l_max 23
_diffrn_reflns_limit_l_min -23
_diffrn_reflns_number 18207
_diffrn_reflns_point_group_measured_fraction_full 1.000
_diffrn_reflns_point_group_measured_fraction_max 0.998
_diffrn_reflns_theta_full 25.242
_diffrn_reflns_theta_max 25.365
_diffrn_reflns_theta_min 2.096
_diffrn_source 'sealed tube'
_diffrn_standards_number 0
_exptl_absorpt_coefficient_mu 0.091
_exptl_absorpt_correction_T_max 0.7452
_exptl_absorpt_correction_T_min 0.6744
_exptl_absorpt_correction_type multi-scan
_exptl_absorpt_process_details
'SADABS-2014/5 (Bruker,2014/5) was used for absorption correction. wR2(int) was 0.0607 before and 0.0537 after correction. The Ratio of minimum to maximum transmission is 0.9050. The \l/2 correction factor is 0.00150.'
_exptl_crystal_colour yellow
_exptl_crystal_colour_primary yellow
_exptl_crystal_density_diffrn 1.306
_exptl_crystal_description chunk
_exptl_crystal_F_000 776
_exptl_crystal_recrystallization_method 'used as received'
_exptl_crystal_size_max 0.422
_exptl_crystal_size_mid 0.309
_exptl_crystal_size_min 0.204
_refine_diff_density_max 0.365
_refine_diff_density_min -0.212
_refine_diff_density_rms 0.048
_refine_ls_extinction_method none
_refine_ls_goodness_of_fit_ref 1.064
_refine_ls_hydrogen_treatment mixed
_refine_ls_matrix_type full
_refine_ls_number_parameters 248
_refine_ls_number_reflns 3411
_refine_ls_number_restraints 0
_refine_ls_restrained_S_all 1.064
_refine_ls_R_factor_all 0.0635
_refine_ls_R_factor_gt 0.0500
_refine_ls_shift/su_max 0.000
_refine_ls_shift/su_mean 0.000
_refine_ls_structure_factor_coef Fsqd
_refine_ls_weighting_details 'w=1/[\s^2^(Fo^2^)+(0.0814P)^2^+0.4825P] where P=(Fo^2^+2Fc^2^)/3'
_refine_ls_weighting_scheme calc
_refine_ls_wR_factor_gt 0.1325
_refine_ls_wR_factor_ref 0.1477
_reflns_Friedel_coverage 0.000
_reflns_number_gt 2652
_reflns_number_total 3411
_reflns_threshold_expression 'I > 2\s(I)'
_cod_data_source_file ja8b07612_si_008.cif
_cod_data_source_block ia317a
_cod_database_code 4132956
_shelxl_version_number 2014/6
_shelx_space_group_comment
;
The symmetry employed for this shelxl refinement is uniquely defined
by the following loop, which should always be used as a source of
symmetry information in preference to the above space-group names.
They are only intended as comments.
;
_shelx_estimated_absorpt_t_max 0.982
_shelx_estimated_absorpt_t_min 0.963
_olex2_refinement_description
;
1. Fixed Uiso
 At 1.2 times of:
  All C(H) groups, All C(H,H) groups
2.a Secondary CH2 refined with riding coordinates:
 C1(H1A,H1B), C2(H2A,H2B), C3(H3A,H3B), C4(H4A,H4B), C5(H5A,H5B), C6(H6A,H6B)
2.b Aromatic/amide H refined with riding coordinates:
 C10(H10), C11(H11), C12(H12), C13(H13), C14(H14), C18(H18), C19(H19),
 C20(H20), C21(H21)
;
_olex2_diffrn_ambient_temperature_device 'Oxford Cryosystems'
_olex2_exptl_crystal_mounting_method 'The crystal was mounted on a nylon loop with paratone oil'
_olex2_submission_original_sample_id Iq-206
_olex2_submission_special_instructions 'No special instructions were received'

loop_
_space_group_symop_operation_xyz
'x, y, z'
'-x+1/2, y+1/2, -z+1/2'
'-x, -y, -z'
'x-1/2, -y-1/2, z-1/2'

loop_
_atom_site_label
_atom_site_type_symbol
_atom_site_fract_x
_atom_site_fract_y
_atom_site_fract_z
_atom_site_U_iso_or_equiv
_atom_site_adp_type
_atom_site_occupancy
_atom_site_site_symmetry_order
_atom_site_calc_flag
_atom_site_refinement_flags_posn
O1 O 0.31588(12) 0.51299(14) 0.42244(6) 0.0377(3) Uani 1 1 d .
O2 O 0.13590(12) 0.51378(14) 0.47340(6) 0.0394(3) Uani 1 1 d .
O3 O -0.12772(12) 0.69593(15) 0.40341(7) 0.0417(4) Uani 1 1 d .
O4 O -0.32916(14) 0.71274(18) 0.42895(8) 0.0550(4) Uani 1 1 d .
N1 N 0.03240(15) 0.33431(16) 0.35618(8) 0.0361(4) Uani 1 1 d .
N2 N -0.05586(16) 0.42484(19) 0.37560(9) 0.0401(4) Uani 1 1 d .
C1 C 0.37554(19) 0.6246(2) 0.47004(10) 0.0399(5) Uani 1 1 d .
H1A H 0.4695 0.6076 0.4781 0.048 Uiso 1 1 calc R
H1B H 0.3425 0.6141 0.5151 0.048 Uiso 1 1 calc R
C2 C 0.35104(19) 0.7778(2) 0.44424(11) 0.0432(5) Uani 1 1 d .
H2A H 0.3576 0.7789 0.3940 0.052 Uiso 1 1 calc R
H2B H 0.4209 0.8402 0.4672 0.052 Uiso 1 1 calc R
C3 C 0.2219(2) 0.8476(2) 0.45499(11) 0.0461(5) Uani 1 1 d .
H3A H 0.1869 0.7961 0.4930 0.055 Uiso 1 1 calc R
H3B H 0.2372 0.9499 0.4695 0.055 Uiso 1 1 calc R
C4 C 0.1228(2) 0.8441(2) 0.39100(10) 0.0444(5) Uani 1 1 d .
H4A H 0.1065 0.7419 0.3766 0.053 Uiso 1 1 calc R
H4B H 0.1575 0.8953 0.3528 0.053 Uiso 1 1 calc R
C5 C -0.0052(2) 0.9155(2) 0.40292(11) 0.0457(5) Uani 1 1 d .
H5A H 0.0142 1.0086 0.4276 0.055 Uiso 1 1 calc R
H5B H -0.0543 0.9385 0.3573 0.055 Uiso 1 1 calc R
C6 C -0.0890(2) 0.8261(2) 0.44326(12) 0.0523(6) Uani 1 1 d .
H6A H -0.0411 0.7991 0.4887 0.063 Uiso 1 1 calc R
H6B H -0.1657 0.8827 0.4514 0.063 Uiso 1 1 calc R
C7 C 0.19967(17) 0.4642(2) 0.43151(9) 0.0321(4) Uani 1 1 d .
C8 C 0.15369(18) 0.34736(19) 0.38090(9) 0.0328(4) Uani 1 1 d .
C9 C 0.24329(18) 0.24334(19) 0.35463(9) 0.0342(4) Uani 1 1 d .
C10 C 0.2150(2) 0.1858(2) 0.28807(10) 0.0402(5) Uani 1 1 d .
H10 H 0.1395 0.2160 0.2592 0.048 Uiso 1 1 calc R
C11 C 0.2961(2) 0.0850(2) 0.26369(11) 0.0472(5) Uani 1 1 d .
H11 H 0.2753 0.0459 0.2185 0.057 Uiso 1 1 calc R
C12 C 0.4068(2) 0.0409(2) 0.30460(12) 0.0480(5) Uani 1 1 d .
H12 H 0.4628 -0.0273 0.2875 0.058 Uiso 1 1 calc R
C13 C 0.4359(2) 0.0971(2) 0.37109(11) 0.0455(5) Uani 1 1 d .
H13 H 0.5117 0.0665 0.3996 0.055 Uiso 1 1 calc R
C14 C 0.35509(18) 0.1972(2) 0.39587(10) 0.0389(5) Uani 1 1 d .
H14 H 0.3758 0.2350 0.4414 0.047 Uiso 1 1 calc R
C15 C -0.24878(18) 0.6499(2) 0.40096(9) 0.0383(5) Uani 1 1 d .
C16 C -0.27602(18) 0.5165(2) 0.35835(9) 0.0368(4) Uani 1 1 d .
C17 C -0.18285(18) 0.4132(2) 0.34529(9) 0.0362(4) Uani 1 1 d .
C18 C -0.2220(2) 0.2950(2) 0.30206(10) 0.0450(5) Uani 1 1 d .
H18 H -0.1604 0.2249 0.2924 0.054 Uiso 1 1 calc R
C19 C -0.3487(2) 0.2793(2) 0.27347(10) 0.0485(5) Uani 1 1 d .
H19 H -0.3730 0.1995 0.2436 0.058 Uiso 1 1 calc R
C20 C -0.4408(2) 0.3788(2) 0.28789(10) 0.0471(5) Uani 1 1 d .
H20 H -0.5284 0.3662 0.2690 0.057 Uiso 1 1 calc R
C21 C -0.40400(19) 0.4961(2) 0.33001(10) 0.0412(5) Uani 1 1 d .
H21 H -0.4670 0.5644 0.3399 0.049 Uiso 1 1 calc R
H2 H -0.032(2) 0.486(2) 0.4067(11) 0.043(6) Uiso 1 1 d .

loop_
_atom_site_aniso_label
_atom_site_aniso_U_11
_atom_site_aniso_U_22
_atom_site_aniso_U_33
_atom_site_aniso_U_23
_atom_site_aniso_U_13
_atom_site_aniso_U_12
O1 0.0383(7) 0.0342(7) 0.0423(7) -0.0044(5) 0.0114(6) -0.0060(6)
O2 0.0393(8) 0.0440(8) 0.0364(7) -0.0083(6) 0.0098(6) -0.0021(6)
O3 0.0385(8) 0.0420(8) 0.0467(8) -0.0138(6) 0.0132(6) -0.0062(6)
O4 0.0425(8) 0.0607(10) 0.0647(10) -0.0169(8) 0.0181(7) -0.0004(7)
N1 0.0400(9) 0.0330(8) 0.0368(8) -0.0011(6) 0.0109(7) -0.0023(7)
N2 0.0361(9) 0.0419(10) 0.0428(9) -0.0117(8) 0.0066(7) -0.0017(7)
C1 0.0392(11) 0.0358(11) 0.0440(10) -0.0012(8) 0.0032(8) -0.0063(8)
C2 0.0414(11) 0.0340(11) 0.0551(12) 0.0011(9) 0.0094(9) -0.0043(9)
C3 0.0543(13) 0.0374(11) 0.0470(11) -0.0038(9) 0.0081(9) -0.0004(9)
C4 0.0544(13) 0.0372(11) 0.0430(11) 0.0025(8) 0.0114(9) -0.0040(9)
C5 0.0459(12) 0.0344(11) 0.0561(12) -0.0055(9) 0.0039(9) 0.0004(9)
C6 0.0518(13) 0.0493(13) 0.0586(13) -0.0242(10) 0.0184(10) -0.0095(10)
C7 0.0348(10) 0.0301(10) 0.0321(9) 0.0033(7) 0.0072(7) 0.0009(8)
C8 0.0393(11) 0.0284(9) 0.0321(9) 0.0026(7) 0.0103(8) -0.0019(8)
C9 0.0418(11) 0.0257(9) 0.0373(9) -0.0001(7) 0.0140(8) -0.0047(8)
C10 0.0506(12) 0.0341(11) 0.0377(10) -0.0014(8) 0.0121(9) -0.0004(9)
C11 0.0664(15) 0.0355(11) 0.0435(11) -0.0072(9) 0.0210(10) -0.0057(10)
C12 0.0564(14) 0.0310(11) 0.0622(13) -0.0033(9) 0.0285(11) 0.0020(9)
C13 0.0438(12) 0.0349(11) 0.0596(12) 0.0014(9) 0.0139(10) 0.0020(9)
C14 0.0430(11) 0.0325(10) 0.0429(10) -0.0004(8) 0.0118(9) -0.0018(8)
C15 0.0373(11) 0.0442(11) 0.0345(9) 0.0010(8) 0.0086(8) -0.0021(9)
C16 0.0367(10) 0.0417(11) 0.0333(9) 0.0033(8) 0.0091(8) -0.0054(8)
C17 0.0361(10) 0.0407(11) 0.0327(9) -0.0013(8) 0.0079(8) -0.0055(8)
C18 0.0458(12) 0.0464(12) 0.0443(11) -0.0076(9) 0.0109(9) -0.0066(9)
C19 0.0486(13) 0.0530(13) 0.0443(11) -0.0108(10) 0.0078(9) -0.0159(10)
C20 0.0383(11) 0.0620(14) 0.0404(10) -0.0004(10) 0.0030(9) -0.0120(10)
C21 0.0360(11) 0.0517(13) 0.0368(10) 0.0046(9) 0.0084(8) -0.0026(9)

loop_
_atom_type_symbol
_atom_type_description
_atom_type_scat_dispersion_real
_atom_type_scat_dispersion_imag
_atom_type_scat_source
C C 0.0033 0.0016 'International Tables Vol C Tables 4.2.6.8 and 6.1.1.4'
H H 0.0000 0.0000 'International Tables Vol C Tables 4.2.6.8 and 6.1.1.4'
N N 0.0061 0.0033 'International Tables Vol C Tables 4.2.6.8 and 6.1.1.4'
O O 0.0106 0.0060 'International Tables Vol C Tables 4.2.6.8 and 6.1.1.4'

loop_
_geom_angle_atom_site_label_1
_geom_angle_atom_site_label_2
_geom_angle_atom_site_label_3
_geom_angle
C7 O1 C1 118.22(14)
C15 O3 C6 118.52(15)
C8 N1 N2 121.12(16)
N1 N2 C17 119.60(16)
O1 C1 C2 113.84(16)
C1 C2 C3 117.33(17)
C4 C3 C2 113.58(17)
C3 C4 C5 112.59(16)
C6 C5 C4 115.44(18)
O3 C6 C5 108.25(16)
O1 C7 C8 112.04(14)
O2 C7 O1 124.05(17)
O2 C7 C8 123.80(17)
N1 C8 C7 121.52(16)
N1 C8 C9 116.52(16)
C9 C8 C7 121.94(16)
C10 C9 C8 120.04(17)
C10 C9 C14 118.52(17)
C14 C9 C8 121.42(16)
C11 C10 C9 120.57(19)
C12 C11 C10 120.50(19)
C11 C12 C13 119.51(19)
C14 C13 C12 120.3(2)
C13 C14 C9 120.61(18)
O3 C15 C16 113.15(16)
O4 C15 O3 123.35(18)
O4 C15 C16 123.47(18)
C17 C16 C15 124.74(17)
C21 C16 C15 115.77(18)
C21 C16 C17 119.48(18)
N2 C17 C16 121.39(17)
N2 C17 C18 120.18(18)
C18 C17 C16 118.40(18)
C19 C18 C17 120.9(2)
C18 C19 C20 120.64(19)
C21 C20 C19 119.27(19)
C20 C21 C16 121.3(2)

loop_
_geom_bond_atom_site_label_1
_geom_bond_atom_site_label_2
_geom_bond_distance
O1 C1 1.466(2)
O1 C7 1.333(2)
O2 C7 1.212(2)
O3 C6 1.456(2)
O3 C15 1.334(2)
O4 C15 1.211(2)
N1 N2 1.337(2)
N1 C8 1.305(2)
N2 C17 1.388(3)
C1 C2 1.507(3)
C2 C3 1.540(3)
C3 C4 1.514(3)
C4 C5 1.540(3)
C5 C6 1.500(3)
C7 C8 1.494(3)
C8 C9 1.480(2)
C9 C10 1.395(3)
C9 C14 1.397(3)
C10 C11 1.385(3)
C11 C12 1.379(3)
C12 C13 1.390(3)
C13 C14 1.382(3)
C15 C16 1.488(3)
C16 C17 1.411(3)
C16 C21 1.395(3)
C17 C18 1.403(3)
C18 C19 1.379(3)
C19 C20 1.388(3)
C20 C21 1.380(3)

loop_
_geom_hbond_atom_site_label_D
_geom_hbond_atom_site_label_H
_geom_hbond_atom_site_label_A
_geom_hbond_distance_DH
_geom_hbond_distance_HA
_geom_hbond_distance_DA
_geom_hbond_angle_DHA
N2 H2 O2 0.84(2) 2.06(2) 2.707(2) 133.0(19)
N2 H2 O3 0.84(2) 2.17(2) 2.682(2) 119.0(18)
